data_4102543
loop_
_publ_author_name
'Douglas B. Grotjahn'
'John E. Kraus'
'Hani Amouri'
'Marie-Noelle Rager'
'Andrew L. Cooksy'
'Amy J. Arita'
'Sara A. Cortes-Llamas'
'Arthur A. Mallari'
'Antonio G. DiPasquale'
'Curtis E. Moore'
'Louise M. Liable-Sands'
'James D. Golen'
'Lev N. Zakharov'
'Arnold L. Rheingold'

_publ_section_title
;
 Multimodal Study of Secondary Interactions in Cp*Ir Complexes of
 Imidazolylphosphines Bearing an NH Group
;
_journal_name_full 'Journal of the American Chemical Society'
_journal_page_first 7919
_journal_page_last 7934
_journal_paper_doi 10.1021/ja906712g
_journal_volume 132
_journal_year 2010
_chemical_formula_sum 'C21 H36 Cl2 Ir N2 P'
_chemical_formula_weight 610.59
_chemical_name_common JK_011
_chemical_name_systematic
;
 ?
;
_space_group.centring_type P

_space_group_IT_number 61
_space_group.IT_number 61

_symmetry_cell_setting orthorhombic
_symmetry_space_group_name_Hall '-P 2ac 2ab'
_symmetry_space_group_name_H-M 'P b c a'
_atom_sites_solution_hydrogens geom
_atom_sites_solution_primary direct
_atom_sites_solution_secondary difmap
_audit_creation_method SHELXL-97
_cell_angle_alpha 90.00
_cell_angle_beta 90.00
_cell_angle_gamma 90.00
_cell_formula_units_Z 8
_cell_length_a 14.3700(8)
_cell_length_b 16.8180(10)
_cell_length_c 18.9170(11)
_cell_measurement_reflns_used 7968
_cell_measurement_temperature 100(2)
_cell_measurement_theta_max 28.26
_cell_measurement_theta_min 2.58
_cell_volume 4571.8(5)
_computing_cell_refinement 'Bruker SMART'
_computing_data_collection 'Bruker SMART'
_computing_data_reduction 'Bruker SAINT'
_computing_molecular_graphics ORTEP-32
_computing_publication_material WinGX
_computing_structure_refinement SHELXL-97
_computing_structure_solution SIR-2004
_diffrn_ambient_temperature 100(2)
_diffrn_measured_fraction_theta_full 1.000
_diffrn_measured_fraction_theta_max 0.957
_diffrn_measurement_device_type 'CCD area detector'
_diffrn_measurement_method 'phi and omega scans'
_diffrn_radiation_monochromator graphite
_diffrn_radiation_source 'fine-focus sealed tube'
_diffrn_radiation_type MoK\a
_diffrn_radiation_wavelength 0.71073
_diffrn_reflns_av_R_equivalents 0.0403
_diffrn_reflns_av_sigmaI/netI 0.0260
_diffrn_reflns_limit_h_max 18
_diffrn_reflns_limit_h_min -19
_diffrn_reflns_limit_k_max 22
_diffrn_reflns_limit_k_min -21
_diffrn_reflns_limit_l_max 25
_diffrn_reflns_limit_l_min -23
_diffrn_reflns_number 39930
_diffrn_reflns_theta_full 25.00
_diffrn_reflns_theta_max 28.26
_diffrn_reflns_theta_min 2.15
_exptl_absorpt_coefficient_mu 6.154
_exptl_absorpt_correction_T_max 0.7484
_exptl_absorpt_correction_T_min 0.3724
_exptl_absorpt_correction_type multi-scan
_exptl_absorpt_process_details SADABS
_exptl_crystal_colour red
_exptl_crystal_density_diffrn 1.774
_exptl_crystal_density_method 'not measured'
_exptl_crystal_description plate
_exptl_crystal_F_000 2416
_exptl_crystal_size_max 0.20
_exptl_crystal_size_mid 0.20
_exptl_crystal_size_min 0.05
_refine_diff_density_max 1.153
_refine_diff_density_min -0.705
_refine_diff_density_rms 0.105
_refine_ls_extinction_method none
_refine_ls_goodness_of_fit_ref 1.038
_refine_ls_hydrogen_treatment constr
_refine_ls_matrix_type full
_refine_ls_number_parameters 255
_refine_ls_number_reflns 5420
_refine_ls_number_restraints 0
_refine_ls_restrained_S_all 1.038
_refine_ls_R_factor_all 0.0216
_refine_ls_R_factor_gt 0.0194
_refine_ls_shift/su_max 0.002
_refine_ls_shift/su_mean 0.000
_refine_ls_structure_factor_coef Fsqd
_refine_ls_weighting_details 'calc w=1/[\s^2^(Fo^2^)+(0.0207P)^2^+4.0161P] where P=(Fo^2^+2Fc^2^)/3'
_refine_ls_weighting_scheme calc
_refine_ls_wR_factor_gt 0.0466
_refine_ls_wR_factor_ref 0.0478
_reflns_number_gt 5036
_reflns_number_total 5420
_reflns_threshold_expression >2sigma(I)
_cod_data_source_file ja906712g_si_002.cif
_cod_data_source_block grot209
_cod_depositor_comments
;
The following automatic conversions were performed:

'_space_group.centring_type' value 'primitive' was replaced with the
value 'P' as specified in the replacement file
'/home/antanas/src/cod-tools/trunk/data/replacement-values/replacement_values.lst'.

Automatic conversion script
Id: cif_fix_values 5642 2017-10-24 12:04:52Z antanas 
;
_cod_database_code 4102543

loop_
_symmetry_equiv_pos_as_xyz
'x, y, z'
'-x+1/2, -y, z+1/2'
'x+1/2, -y+1/2, -z'
'-x, y+1/2, -z+1/2'
'-x, -y, -z'
'x-1/2, y, -z-1/2'
'-x-1/2, y-1/2, z'
'x, -y-1/2, z-1/2'

loop_
_atom_site_label
_atom_site_type_symbol
_atom_site_fract_x
_atom_site_fract_y
_atom_site_fract_z
_atom_site_U_iso_or_equiv
_atom_site_adp_type
_atom_site_occupancy
_atom_site_symmetry_multiplicity
_atom_site_calc_flag
_atom_site_refinement_flags
C1 C 0.72277(15) 0.24399(13) 0.65116(12) 0.0137(4) Uani 1 1 d .
C2 C 0.81540(16) 0.21658(13) 0.63782(12) 0.0149(4) Uani 1 1 d .
C3 C 0.82089(17) 0.13401(13) 0.65847(13) 0.0170(5) Uani 1 1 d .
C4 C 0.73342(17) 0.11455(14) 0.69272(12) 0.0175(5) Uani 1 1 d .
C5 C 0.67384(17) 0.18111(13) 0.68762(11) 0.0166(4) Uani 1 1 d .
C6 C 0.68596(17) 0.32721(13) 0.64658(13) 0.0186(5) Uani 1 1 d .
H6A H 0.6821 0.3501 0.6941 0.028 Uiso 1 1 calc R
H6B H 0.6239 0.3265 0.6251 0.028 Uiso 1 1 calc R
H6C H 0.7278 0.3595 0.6175 0.028 Uiso 1 1 calc R
C7 C 0.89776(16) 0.26820(13) 0.62112(12) 0.0190(5) Uani 1 1 d .
H7A H 0.8762 0.3209 0.6064 0.028 Uiso 1 1 calc R
H7B H 0.9339 0.2440 0.5828 0.028 Uiso 1 1 calc R
H7C H 0.9370 0.2733 0.6632 0.028 Uiso 1 1 calc R
C8 C 0.90544(18) 0.08258(14) 0.66096(14) 0.0241(5) Uani 1 1 d .
H8A H 0.9557 0.1077 0.6340 0.036 Uiso 1 1 calc R
H8B H 0.8911 0.0306 0.6403 0.036 Uiso 1 1 calc R
H8C H 0.9251 0.0757 0.7102 0.036 Uiso 1 1 calc R
C9 C 0.71305(19) 0.03837(15) 0.73041(14) 0.0274(6) Uani 1 1 d .
H9A H 0.7307 0.0435 0.7803 0.041 Uiso 1 1 calc R
H9B H 0.7487 -0.0049 0.7087 0.041 Uiso 1 1 calc R
H9C H 0.6464 0.0266 0.7270 0.041 Uiso 1 1 calc R
C10 C 0.57804(17) 0.18871(16) 0.71792(13) 0.0256(5) Uani 1 1 d .
H10A H 0.5563 0.1364 0.7337 0.038 Uiso 1 1 calc R
H10B H 0.5357 0.2094 0.6817 0.038 Uiso 1 1 calc R
H10C H 0.5794 0.2253 0.7582 0.038 Uiso 1 1 calc R
C11 C 0.74754(16) 0.26054(13) 0.42169(11) 0.0135(4) Uani 1 1 d .
C12 C 0.80175(15) 0.31495(13) 0.47154(13) 0.0158(4) Uani 1 1 d .
H12A H 0.8671 0.2984 0.4727 0.024 Uiso 1 1 calc R
H12B H 0.7753 0.3114 0.5192 0.024 Uiso 1 1 calc R
H12C H 0.7976 0.3699 0.4547 0.024 Uiso 1 1 calc R
C13 C 0.64513(16) 0.28718(14) 0.42285(12) 0.0190(5) Uani 1 1 d .
H13A H 0.6195 0.2793 0.4704 0.029 Uiso 1 1 calc R
H13B H 0.6094 0.2556 0.3888 0.029 Uiso 1 1 calc R
H13C H 0.6412 0.3436 0.4101 0.029 Uiso 1 1 calc R
C14 C 0.78688(17) 0.27246(14) 0.34713(13) 0.0212(5) Uani 1 1 d .
H14A H 0.7713 0.3260 0.3304 0.032 Uiso 1 1 calc R
H14B H 0.7598 0.2329 0.3151 0.032 Uiso 1 1 calc R
H14C H 0.8547 0.2661 0.3482 0.032 Uiso 1 1 calc R
C15 C 0.86386(15) 0.10332(12) 0.42917(11) 0.0133(4) Uani 1 1 d .
C16 C 0.88312(17) 0.10538(15) 0.34936(13) 0.0228(5) Uani 1 1 d .
H16A H 0.9072 0.1579 0.3362 0.034 Uiso 1 1 calc R
H16B H 0.8253 0.0950 0.3235 0.034 Uiso 1 1 calc R
H16C H 0.9292 0.0646 0.3374 0.034 Uiso 1 1 calc R
C17 C 0.85470(16) 0.01578(13) 0.45075(15) 0.0237(5) Uani 1 1 d .
H17A H 0.9127 -0.0123 0.4398 0.035 Uiso 1 1 calc R
H17B H 0.8033 -0.0087 0.4246 0.035 Uiso 1 1 calc R
H17C H 0.8423 0.0124 0.5016 0.035 Uiso 1 1 calc R
C18 C 0.94613(16) 0.13923(13) 0.46878(14) 0.0191(5) Uani 1 1 d .
H18A H 0.9339 0.1376 0.5197 0.029 Uiso 1 1 calc R
H18B H 0.9549 0.1945 0.4538 0.029 Uiso 1 1 calc R
H18C H 1.0025 0.1087 0.4582 0.029 Uiso 1 1 calc R
C19 C 0.66694(15) 0.10492(12) 0.39904(12) 0.0134(4) Uani 1 1 d .
C20 C 0.55656(16) 0.02297(14) 0.36390(12) 0.0197(5) Uani 1 1 d .
H20 H 0.5106 -0.0176 0.3627 0.024 Uiso 1 1 calc R
C21 C 0.58106(16) 0.07299(13) 0.31044(12) 0.0188(5) Uani 1 1 d .
H21 H 0.5540 0.0728 0.2646 0.023 Uiso 1 1 calc R
N1 N 0.61184(14) 0.04352(12) 0.41949(10) 0.0169(4) Uani 1 1 d .
H1 H 0.6118 0.0209 0.4614 0.020 Uiso 1 1 calc R
N2 N 0.65052(14) 0.12382(12) 0.33204(10) 0.0182(4) Uani 1 1 d .
P1 P 0.75142(4) 0.15469(3) 0.45677(3) 0.01016(10) Uani 1 1 d .
Cl1 Cl 0.68280(4) 0.00090(3) 0.56686(3) 0.01563(10) Uani 1 1 d .
Cl2 Cl 0.55121(4) 0.15894(3) 0.54581(3) 0.01653(11) Uani 1 1 d .
Ir1 Ir 0.711191(5) 0.142205(4) 0.579173(4) 0.00978(4) Uani 1 1 d .

loop_
_atom_site_aniso_label
_atom_site_aniso_U_11
_atom_site_aniso_U_22
_atom_site_aniso_U_33
_atom_site_aniso_U_23
_atom_site_aniso_U_13
_atom_site_aniso_U_12
C1 0.0188(11) 0.0131(10) 0.0093(10) -0.0029(8) -0.0005(8) -0.0009(8)
C2 0.0163(10) 0.0162(10) 0.0121(10) -0.0022(9) -0.0047(9) -0.0020(8)
C3 0.0199(12) 0.0164(11) 0.0147(11) -0.0005(8) -0.0059(10) -0.0003(8)
C4 0.0267(12) 0.0162(11) 0.0097(11) 0.0011(9) -0.0046(9) -0.0040(9)
C5 0.0229(12) 0.0182(11) 0.0087(10) -0.0035(8) -0.0002(9) -0.0022(9)
C6 0.0240(12) 0.0134(10) 0.0184(12) -0.0041(9) 0.0019(10) 0.0031(9)
C7 0.0154(11) 0.0214(11) 0.0201(12) -0.0047(9) -0.0033(9) -0.0041(8)
C8 0.0257(13) 0.0234(12) 0.0232(13) -0.0009(10) -0.0095(10) 0.0056(10)
C9 0.0449(16) 0.0210(12) 0.0163(12) 0.0055(10) -0.0057(11) -0.0081(10)
C10 0.0257(13) 0.0323(13) 0.0187(12) -0.0066(10) 0.0086(10) -0.0067(10)
C11 0.0157(11) 0.0109(10) 0.0140(11) 0.0015(8) -0.0003(8) -0.0008(8)
C12 0.0184(11) 0.0110(10) 0.0181(12) -0.0006(9) -0.0025(9) -0.0009(8)
C13 0.0175(11) 0.0128(10) 0.0268(13) 0.0037(9) -0.0033(9) 0.0017(8)
C14 0.0303(14) 0.0167(11) 0.0166(12) 0.0021(10) 0.0025(9) -0.0043(9)
C15 0.0125(10) 0.0100(10) 0.0175(11) -0.0018(8) 0.0030(8) 0.0006(8)
C16 0.0205(12) 0.0305(13) 0.0174(12) -0.0028(10) 0.0040(9) 0.0037(10)
C17 0.0181(11) 0.0113(10) 0.0415(15) 0.0022(10) 0.0088(11) 0.0016(8)
C18 0.0129(11) 0.0202(11) 0.0242(13) -0.0048(9) 0.0003(10) 0.0015(8)
C19 0.0131(10) 0.0128(10) 0.0143(10) -0.0014(8) 0.0000(9) -0.0017(8)
C20 0.0189(11) 0.0220(11) 0.0182(11) -0.0047(9) -0.0012(9) -0.0072(9)
C21 0.0207(11) 0.0213(11) 0.0145(11) -0.0023(9) -0.0043(9) -0.0035(9)
N1 0.0200(10) 0.0168(9) 0.0139(10) 0.0004(7) -0.0012(7) -0.0066(8)
N2 0.0220(10) 0.0198(9) 0.0128(9) 0.0004(8) -0.0028(8) -0.0053(8)
P1 0.0113(3) 0.0084(2) 0.0108(3) -0.00006(19) 0.0000(2) -0.00047(19)
Cl1 0.0216(3) 0.0097(2) 0.0155(2) 0.00079(19) -0.0009(2) -0.0023(2)
Cl2 0.0118(2) 0.0194(2) 0.0183(3) -0.0003(2) -0.0004(2) 0.00211(19)
Ir1 0.01090(6) 0.00864(5) 0.00980(6) 0.00013(3) -0.00027(3) -0.00043(3)

loop_
_atom_type_symbol
_atom_type_description
_atom_type_scat_dispersion_real
_atom_type_scat_dispersion_imag
_atom_type_scat_source
C C 0.0033 0.0016 'International Tables Vol C Tables 4.2.6.8 and 6.1.1.4'
H H 0.0000 0.0000 'International Tables Vol C Tables 4.2.6.8 and 6.1.1.4'
N N 0.0061 0.0033 'International Tables Vol C Tables 4.2.6.8 and 6.1.1.4'
P P 0.1023 0.0942 'International Tables Vol C Tables 4.2.6.8 and 6.1.1.4'
Cl Cl 0.1484 0.1585 'International Tables Vol C Tables 4.2.6.8 and 6.1.1.4'
Ir Ir -1.4442 7.9887 'International Tables Vol C Tables 4.2.6.8 and 6.1.1.4'

loop_
_geom_angle_atom_site_label_1
_geom_angle_atom_site_label_2
_geom_angle_atom_site_label_3
_geom_angle
C2 C1 C5 107.51(19)
C2 C1 C6 128.2(2)
C5 C1 C6 122.6(2)
C2 C1 Ir1 73.13(13)
C5 C1 Ir1 71.84(12)
C6 C1 Ir1 131.77(16)
C1 C2 C3 108.2(2)
C1 C2 C7 125.74(19)
C3 C2 C7 124.7(2)
C1 C2 Ir1 69.27(12)
C3 C2 Ir1 68.56(12)
C7 C2 Ir1 138.08(16)
C2 C3 C4 106.9(2)
C2 C3 C8 127.6(2)
C4 C3 C8 124.1(2)
C2 C3 Ir1 73.36(13)
C4 C3 Ir1 72.26(13)
C8 C3 Ir1 130.32(17)
C5 C4 C3 108.4(2)
C5 C4 C9 126.4(2)
C3 C4 C9 125.1(2)
C5 C4 Ir1 71.39(12)
C3 C4 Ir1 69.25(13)
C9 C4 Ir1 127.77(17)
C4 C5 C1 108.5(2)
C4 C5 C10 126.8(2)
C1 C5 C10 124.6(2)
C4 C5 Ir1 71.51(13)
C1 C5 Ir1 69.93(12)
C10 C5 Ir1 126.99(16)
C1 C6 H6A 109.5
C1 C6 H6B 109.5
H6A C6 H6B 109.5
C1 C6 H6C 109.5
H6A C6 H6C 109.5
H6B C6 H6C 109.5
C2 C7 H7A 109.5
C2 C7 H7B 109.5
H7A C7 H7B 109.5
C2 C7 H7C 109.5
H7A C7 H7C 109.5
H7B C7 H7C 109.5
C3 C8 H8A 109.5
C3 C8 H8B 109.5
H8A C8 H8B 109.5
C3 C8 H8C 109.5
H8A C8 H8C 109.5
H8B C8 H8C 109.5
C4 C9 H9A 109.5
C4 C9 H9B 109.5
H9A C9 H9B 109.5
C4 C9 H9C 109.5
H9A C9 H9C 109.5
H9B C9 H9C 109.5
C5 C10 H10A 109.5
C5 C10 H10B 109.5
H10A C10 H10B 109.5
C5 C10 H10C 109.5
H10A C10 H10C 109.5
H10B C10 H10C 109.5
C12 C11 C14 107.56(18)
C12 C11 C13 107.73(18)
C14 C11 C13 109.14(18)
C12 C11 P1 109.30(14)
C14 C11 P1 115.66(15)
C13 C11 P1 107.20(15)
C11 C12 H12A 109.5
C11 C12 H12B 109.5
H12A C12 H12B 109.5
C11 C12 H12C 109.5
H12A C12 H12C 109.5
H12B C12 H12C 109.5
C11 C13 H13A 109.5
C11 C13 H13B 109.5
H13A C13 H13B 109.5
C11 C13 H13C 109.5
H13A C13 H13C 109.5
H13B C13 H13C 109.5
C11 C14 H14A 109.5
C11 C14 H14B 109.5
H14A C14 H14B 109.5
C11 C14 H14C 109.5
H14A C14 H14C 109.5
H14B C14 H14C 109.5
C18 C15 C17 108.43(19)
C18 C15 C16 109.54(19)
C17 C15 C16 107.39(19)
C18 C15 P1 110.08(15)
C17 C15 P1 106.84(15)
C16 C15 P1 114.34(16)
C15 C16 H16A 109.5
C15 C16 H16B 109.5
H16A C16 H16B 109.5
C15 C16 H16C 109.5
H16A C16 H16C 109.5
H16B C16 H16C 109.5
C15 C17 H17A 109.5
C15 C17 H17B 109.5
H17A C17 H17B 109.5
C15 C17 H17C 109.5
H17A C17 H17C 109.5
H17B C17 H17C 109.5
C15 C18 H18A 109.5
C15 C18 H18B 109.5
H18A C18 H18B 109.5
C15 C18 H18C 109.5
H18A C18 H18C 109.5
H18B C18 H18C 109.5
N2 C19 N1 110.51(19)
N2 C19 P1 125.20(16)
N1 C19 P1 124.29(16)
C21 C20 N1 105.41(19)
C21 C20 H20 127.3
N1 C20 H20 127.3
C20 C21 N2 110.5(2)
C20 C21 H21 124.7
N2 C21 H21 124.7
C19 N1 C20 108.25(19)
C19 N1 H1 125.9
C20 N1 H1 125.9
C19 N2 C21 105.29(19)
C19 P1 C11 101.54(10)
C19 P1 C15 101.02(9)
C11 P1 C15 110.72(10)
C19 P1 Ir1 112.06(7)
C11 P1 Ir1 114.36(7)
C15 P1 Ir1 115.45(7)
C3 Ir1 C1 64.37(8)
C3 Ir1 C5 63.73(9)
C1 Ir1 C5 38.23(8)
C3 Ir1 C4 38.49(9)
C1 Ir1 C4 63.39(8)
C5 Ir1 C4 37.10(9)
C3 Ir1 C2 38.08(8)
C1 Ir1 C2 37.60(8)
C5 Ir1 C2 62.62(8)
C4 Ir1 C2 62.78(8)
C3 Ir1 P1 119.74(7)
C1 Ir1 P1 120.88(6)
C5 Ir1 P1 157.82(6)
C4 Ir1 P1 156.70(7)
C2 Ir1 P1 105.54(6)
C3 Ir1 Cl2 151.72(7)
C1 Ir1 Cl2 98.30(6)
C5 Ir1 Cl2 88.67(6)
C4 Ir1 Cl2 114.62(7)
C2 Ir1 Cl2 134.71(6)
P1 Ir1 Cl2 88.090(19)
C3 Ir1 Cl1 97.23(6)
C1 Ir1 Cl1 146.92(6)
C5 Ir1 Cl1 109.72(6)
C4 Ir1 Cl1 84.94(6)
C2 Ir1 Cl1 134.96(6)
P1 Ir1 Cl1 91.932(18)
Cl2 Ir1 Cl1 85.898(19)

loop_
_geom_bond_atom_site_label_1
_geom_bond_atom_site_label_2
_geom_bond_distance
C1 C2 1.431(3)
C1 C5 1.445(3)
C1 C6 1.499(3)
C1 Ir1 2.194(2)
C2 C3 1.445(3)
C2 C7 1.502(3)
C2 Ir1 2.244(2)
C3 C4 1.451(3)
C3 C8 1.492(3)
C3 Ir1 2.180(2)
C4 C5 1.413(3)
C4 C9 1.495(3)
C4 Ir1 2.221(2)
C5 C10 1.497(3)
C5 Ir1 2.219(2)
C6 H6A 0.9800
C6 H6B 0.9800
C6 H6C 0.9800
C7 H7A 0.9800
C7 H7B 0.9800
C7 H7C 0.9800
C8 H8A 0.9800
C8 H8B 0.9800
C8 H8C 0.9800
C9 H9A 0.9800
C9 H9B 0.9800
C9 H9C 0.9800
C10 H10A 0.9800
C10 H10B 0.9800
C10 H10C 0.9800
C11 C12 1.528(3)
C11 C14 1.533(3)
C11 C13 1.538(3)
C11 P1 1.901(2)
C12 H12A 0.9800
C12 H12B 0.9800
C12 H12C 0.9800
C13 H13A 0.9800
C13 H13B 0.9800
C13 H13C 0.9800
C14 H14A 0.9800
C14 H14B 0.9800
C14 H14C 0.9800
C15 C18 1.524(3)
C15 C17 1.533(3)
C15 C16 1.535(3)
C15 P1 1.905(2)
C16 H16A 0.9800
C16 H16B 0.9800
C16 H16C 0.9800
C17 H17A 0.9800
C17 H17B 0.9800
C17 H17C 0.9800
C18 H18A 0.9800
C18 H18B 0.9800
C18 H18C 0.9800
C19 N2 1.328(3)
C19 N1 1.357(3)
C19 P1 1.835(2)
C20 C21 1.362(3)
C20 N1 1.362(3)
C20 H20 0.9500
C21 N2 1.376(3)
C21 H21 0.9500
N1 H1 0.8800
P1 Ir1 2.3957(6)
Cl1 Ir1 2.4224(5)
Cl2 Ir1 2.4005(5)
